data_9005537
loop_
_publ_author_name
'Krause, W.'
'Bernhardt, H. J.'
'Effenberger, H.'
'Witzke, T.'

_publ_section_title
;
 Schneebergite and nickelschneebergite from Schneeberg, Saxony, Germany:
 the first Bi-bearing members of the tsumcorite group
 Sample: #374
;
_journal_name_full 'European Journal of Mineralogy'
_journal_page_first 115
_journal_page_last 126
_journal_paper_doi 10.1127/0935-1221/2002/0014-0115
_journal_volume 14
_journal_year 2002
_chemical_compound_source 'Schneeberg, Saxony, Germany'
_chemical_formula_sum 'As2 Bi0.551 Ca0.449 Co0.62 Fe0.4 H5 Ni O10'
_chemical_name_mineral Nickelschneebergite
_space_group_IT_number 12
_symmetry_space_group_name_Hall '-C 2y'
_symmetry_space_group_name_H-M 'C 1 2/m 1'
_cell_angle_alpha 90
_cell_angle_beta 115.00
_cell_angle_gamma 90
_cell_formula_units_Z 2
_cell_length_a 8.995
_cell_length_b 6.207
_cell_length_c 7.462
_cell_volume 377.584
_database_code_amcsd 0006925
_exptl_crystal_density_diffrn 4.975
_cod_original_formula_sum '(Bi.551 Ca.449) Ni Co.62 Fe.4 As2 O10 H5'
_cod_database_code 9005537

loop_
_space_group_symop_operation_xyz
x,y,z
1/2+x,1/2+y,z
x,-y,z
1/2+x,1/2-y,z
-x,y,-z
1/2-x,1/2+y,-z
-x,-y,-z
1/2-x,1/2-y,-z

loop_
_atom_site_aniso_label
_atom_site_aniso_U_11
_atom_site_aniso_U_22
_atom_site_aniso_U_33
_atom_site_aniso_U_12
_atom_site_aniso_U_13
_atom_site_aniso_U_23
BiMe1 0.01840 0.01260 0.01680 0.00000 0.00910 0.00000
CaMe1 0.01840 0.01260 0.01680 0.00000 0.00910 0.00000
NiMe2 0.00890 0.00780 0.00840 0.00020 0.00310 0.00000
CoMe2 0.00890 0.00780 0.00840 0.00020 0.00310 0.00000
FeMe2 0.00890 0.00780 0.00840 0.00020 0.00310 0.00000
As 0.00840 0.00880 0.01140 0.00000 0.00480 0.00000
O-H1 0.02000 0.01700 0.01500 0.00000 0.00800 0.00000
Wat1 0.02000 0.01700 0.01500 0.00000 0.00800 0.00000
O2 0.01100 0.00600 0.01900 0.00000 0.01400 0.00000
O3 0.01700 0.00900 0.01300 0.00400 0.00700 0.00000
O4 0.02200 0.02700 0.00400 0.00000 0.00400 0.00000

loop_
_atom_site_label
_atom_site_fract_x
_atom_site_fract_y
_atom_site_fract_z
_atom_site_occupancy
_atom_site_U_iso_or_equiv
_atom_site_type_symbol
_atom_site_attached_hydrogens
BiMe1 0.00000 0.00000 0.00000 0.55100 0.01540 Bi 0
CaMe1 0.00000 0.00000 0.00000 0.44900 0.01540 Ca 0
NiMe2 0.25000 0.25000 0.50000 0.50000 0.00860 Ni 0
CoMe2 0.25000 0.25000 0.50000 0.31000 0.00860 Co 0
FeMe2 0.25000 0.25000 0.50000 0.20000 0.00860 Fe 0
As 0.91509 0.50000 0.20707 1.00000 0.00930 As 0
O-H1 0.34760 0.50000 0.41410 0.50000 0.01700 O 1
Wat1 0.34760 0.50000 0.41410 0.50000 0.01700 O 2
O2 0.32030 0.00000 0.36580 1.00000 0.00900 O 0
O3 0.03300 0.28100 0.24250 1.00000 0.01200 O 0
O4 0.24240 0.50000 0.02040 1.00000 0.01800 O 0

loop_
_cod_changelog_entry_id
_cod_changelog_entry_author
_cod_changelog_entry_date
_cod_changelog_entry_text
1
;cod-tools version 3.8.0
Id: cif_guess_AMCSD_atom_types 9581 2023-05-17 12:35:41Z saulius
;
2023-05-18T11:39:26+03:00
;Derived atom types and hydrogen counts
from atom names that follow the AMCSD naming convention
(Wat == water, O-H == hydroxyl).
;
2
;cod-tools version 3.10.1
Id: cif_fix_AMCSD_aniso_labels 10200 2024-08-01 14:09:44Z saulius
;
2024-08-02T12:20:58+03:00
;Changed the following '_atom_site_aniso_label' values:
'OH1' -> 'O-H1'
;

loop_
_cod_related_entry_id
_cod_related_entry_database
_cod_related_entry_code
1 AMCSD 0006925
